data_7231391
loop_
_publ_author_name
'Pizzi, Andrea'
'Demitri, Nicola'
'Terraneo, Giancarlo'
'Metrangolo, Pierangelo'

_publ_section_title
;
 Halogen bonding at the wet interfaces of an amyloid peptide structure
;
_journal_issue 36
_journal_name_full CrystEngComm
_journal_page_first 5321
_journal_paper_doi 10.1039/C8CE01205A
_journal_volume 20
_journal_year 2018
_chemical_absolute_configuration ad
_chemical_formula_moiety 'C32 H41 I2 N7 O9, 11.5 (H2 O)'
_chemical_formula_sum 'C32 H64 I2 N7 O20.5'
_chemical_formula_weight 1128.70
_space_group_crystal_system monoclinic
_space_group_IT_number 5
_space_group_name_Hall 'C 2y'
_space_group_name_H-M_alt 'C 1 2 1'
_symmetry_space_group_name_Hall 'C 2y'
_symmetry_space_group_name_H-M 'C 1 2 1'
_atom_sites_solution_hydrogens geom
_atom_sites_solution_primary direct
_atom_sites_solution_secondary difmap
_audit_creation_method SHELXL-2017/1
_audit_update_record
;
2017-09-13 deposited with the CCDC.
2018-08-13 downloaded from the CCDC.
;
_cell_angle_alpha 90
_cell_angle_beta 97.44(3)
_cell_angle_gamma 90
_cell_formula_units_Z 4
_cell_length_a 28.206(6)
_cell_length_b 4.803(1)
_cell_length_c 35.888(7)
_cell_measurement_reflns_used 1440
_cell_measurement_temperature 100(2)
_cell_measurement_theta_max 29.987
_cell_measurement_theta_min 1.127
_cell_volume 4820.9(17)
_computing_cell_refinement 'XDS (Kabsch, 2010)'
_computing_data_collection 'Elettra XRD1 Data Collection SW'
_computing_data_reduction 'XDS (Kabsch, 2010)'
_computing_molecular_graphics 'Ortep3 for Windows - Coot'
_computing_publication_material 'enCIFer - publCIF'
_computing_structure_refinement 'SHELXL-2017/1 (Sheldrick, 2015)'
_computing_structure_solution 'SHELXT (Sheldrick, 2015)'
_diffrn_ambient_temperature 100(2)
_diffrn_measured_fraction_theta_full 0.991
_diffrn_measured_fraction_theta_max 0.984
_diffrn_measurement_device_type
;
'Huber 4-circles Kappa Goniometer, Pilatus 2M detector'
;
_diffrn_measurement_method 'Rotating crystal'
_diffrn_radiation_type Synchrotron
_diffrn_radiation_wavelength 0.700
_diffrn_reflns_av_R_equivalents 0.0909
_diffrn_reflns_av_unetI/netI 0.0872
_diffrn_reflns_Laue_measured_fraction_full 0.991
_diffrn_reflns_Laue_measured_fraction_max 0.984
_diffrn_reflns_limit_h_max 37
_diffrn_reflns_limit_h_min -39
_diffrn_reflns_limit_k_max 6
_diffrn_reflns_limit_k_min -6
_diffrn_reflns_limit_l_max 51
_diffrn_reflns_limit_l_min -51
_diffrn_reflns_number 44557
_diffrn_reflns_point_group_measured_fraction_full 0.962
_diffrn_reflns_point_group_measured_fraction_max 0.931
_diffrn_reflns_theta_full 24.835
_diffrn_reflns_theta_max 29.987
_diffrn_reflns_theta_min 1.127
_diffrn_source 'Elettra Synchrotron - XRD1 BL'
_diffrn_standards_decay_% 0
_diffrn_standards_interval_count 0
_diffrn_standards_number 0
_exptl_absorpt_coefficient_mu 1.311
_exptl_absorpt_correction_T_max 0.7464
_exptl_absorpt_correction_T_min 0.6473
_exptl_absorpt_correction_type multi-scan
_exptl_absorpt_process_details 'SADABS v2012/1 (Bruker, 2012)'
_exptl_crystal_colour Colourless
_exptl_crystal_density_diffrn 1.555
_exptl_crystal_description 'Thin plates'
_exptl_crystal_F_000 2300
_exptl_crystal_size_max 0.200
_exptl_crystal_size_mid 0.030
_exptl_crystal_size_min 0.030
_refine_diff_density_max 2.306
_refine_diff_density_min -1.903
_refine_diff_density_rms 0.158
_refine_ls_abs_structure_details
;
 Flack x determined using 3208 quotients [(I+)-(I-)]/[(I+)+(I-)]
 (Parsons, Flack and Wagner, Acta Cryst. B69 (2013) 249-259).
;
_refine_ls_abs_structure_Flack 0.009(13)
_refine_ls_extinction_method none
_refine_ls_goodness_of_fit_ref 1.026
_refine_ls_hydrogen_treatment constr
_refine_ls_matrix_type full
_refine_ls_number_parameters 561
_refine_ls_number_reflns 13701
_refine_ls_number_restraints 7
_refine_ls_restrained_S_all 1.026
_refine_ls_R_factor_all 0.0960
_refine_ls_R_factor_gt 0.0714
_refine_ls_shift/su_max 0.001
_refine_ls_shift/su_mean 0.000
_refine_ls_structure_factor_coef Fsqd
_refine_ls_weighting_details 'w=1/[\s^2^(Fo^2^)+(0.0808P)^2^+29.6631P] where P=(Fo^2^+2Fc^2^)/3'
_refine_ls_weighting_scheme calc
_refine_ls_wR_factor_gt 0.1751
_refine_ls_wR_factor_ref 0.1904
_reflns_Friedel_coverage 0.706
_reflns_Friedel_fraction_full 0.924
_reflns_Friedel_fraction_max 0.866
_reflns_number_gt 10227
_reflns_number_total 13701
_reflns_threshold_expression 'I > 2\s(I)'
_cod_data_source_file c8ce01205a2.cif
_cod_data_source_block DFINKFI
_cod_depositor_comments 'Adding full bibliography for 7231390--7231391.cif.'
_cod_original_formula_sum 'C32 H64 I2 N7 O20.50'
_cod_database_code 7231391
_shelx_shelxl_version_number 2017/1
_shelx_space_group_comment
;
The symmetry employed for this shelxl refinement is uniquely defined
by the following loop, which should always be used as a source of
symmetry information in preference to the above space-group names.
They are only intended as comments.
;
_shelx_estimated_absorpt_t_min 0.779
_shelx_estimated_absorpt_t_max 0.962

loop_
_space_group_symop_operation_xyz
'x, y, z'
'-x, y, -z'
'x+1/2, y+1/2, z'
'-x+1/2, y+1/2, -z'

loop_
_atom_site_label
_atom_site_type_symbol
_atom_site_fract_x
_atom_site_fract_y
_atom_site_fract_z
_atom_site_U_iso_or_equiv
_atom_site_adp_type
_atom_site_occupancy
_atom_site_site_symmetry_order
_atom_site_calc_flag
_atom_site_refinement_flags_posn
_atom_site_refinement_flags_adp
_atom_site_refinement_flags_occupancy
_atom_site_disorder_assembly
_atom_site_disorder_group
IZ_11 I 0.91208(3) 0.47150(18) 0.87622(2) 0.0472(2) Uani 1 1 d . . . . .
N_11 N 0.7922(3) 0.7201(13) 0.55005(17) 0.0221(13) Uani 1 1 d . . . . .
H0A_11 H 0.783461 0.807695 0.527726 0.033 Uiso 1 1 calc R U . . .
H0B_11 H 0.777767 0.550358 0.549702 0.033 Uiso 1 1 calc R U . . .
H0C_11 H 0.824470 0.697790 0.553736 0.033 Uiso 1 1 calc R U . . .
CA_11 C 0.7771(3) 0.8910(14) 0.5811(2) 0.0202(14) Uani 1 1 d . . . . .
HA_11 H 0.794036 1.074277 0.582504 0.024 Uiso 1 1 calc R U . . .
C_11 C 0.7899(3) 0.7311(13) 0.61808(19) 0.0177(13) Uani 1 1 d . . . . .
O_11 O 0.7887(2) 0.4754(13) 0.61862(14) 0.0296(13) Uani 1 1 d . . . . .
CB_11 C 0.7227(3) 0.9378(18) 0.5754(2) 0.0271(16) Uani 1 1 d . . . . .
HB1_11 H 0.706477 0.755222 0.571657 0.033 Uiso 1 1 calc R U . . .
HB2_11 H 0.713116 1.021688 0.598539 0.033 Uiso 1 1 calc R U . . .
CG_11 C 0.7056(3) 1.1265(18) 0.5420(2) 0.0263(15) Uani 1 1 d . . . . .
OD1_11 O 0.7351(2) 1.2677(12) 0.52761(15) 0.0270(12) Uani 1 1 d . . . . .
OD2_11 O 0.6616(3) 1.120(3) 0.5306(3) 0.063(3) Uani 1 1 d . . . . .
N_12 N 0.7998(2) 0.8963(12) 0.64794(15) 0.0171(11) Uani 1 1 d . . . . .
H0_12 H 0.802597 1.076411 0.644320 0.021 Uiso 1 1 calc R U . . .
CA_12 C 0.8061(3) 0.7910(15) 0.68612(18) 0.0166(13) Uani 1 1 d . . . . .
HA_12 H 0.802306 0.583933 0.685736 0.020 Uiso 1 1 calc R U . . .
C_12 C 0.7665(2) 0.9224(13) 0.70558(18) 0.0134(12) Uani 1 1 d . U . . .
O_12 O 0.76498(19) 1.1814(10) 0.70822(14) 0.0186(9) Uani 1 1 d . U . . .
CB_12 C 0.8558(3) 0.8670(17) 0.7058(2) 0.0205(14) Uani 1 1 d . . . . .
HB1_12 H 0.879900 0.783746 0.691420 0.025 Uiso 1 1 calc R U . . .
HB2_12 H 0.859436 1.071738 0.704746 0.025 Uiso 1 1 calc R U . . .
CG_12 C 0.8668(3) 0.7753(16) 0.7465(2) 0.0187(13) Uani 1 1 d . . . . .
CD1_12 C 0.8429(3) 0.5593(16) 0.7621(2) 0.0236(16) Uani 1 1 d . . . . .
HD1_12 H 0.818308 0.461502 0.746929 0.028 Uiso 1 1 calc R U . . .
CD2_12 C 0.9041(3) 0.9051(16) 0.7695(2) 0.0252(16) Uani 1 1 d . . . . .
HD2_12 H 0.920815 1.053199 0.759475 0.030 Uiso 1 1 calc R U . . .
CE1_12 C 0.8546(3) 0.486(2) 0.7994(2) 0.0278(15) Uani 1 1 d . . . . .
HE1_12 H 0.836722 0.345286 0.810075 0.033 Uiso 1 1 calc R U . . .
CE2_12 C 0.9175(3) 0.8261(19) 0.8062(2) 0.0276(16) Uani 1 1 d . . . . .
HE2_12 H 0.943629 0.913700 0.821081 0.033 Uiso 1 1 calc R U . . .
CZ_12 C 0.8918(3) 0.615(2) 0.8211(2) 0.0264(16) Uani 1 1 d . . . . .
N_13 N 0.7349(2) 0.7512(12) 0.71812(16) 0.0170(11) Uani 1 1 d . . . . .
H0_13 H 0.736920 0.571949 0.713504 0.020 Uiso 1 1 calc R U . . .
CA_13 C 0.6971(3) 0.8479(15) 0.73920(19) 0.0177(13) Uani 1 1 d . . . . .
HA_13 H 0.697605 1.055800 0.740740 0.021 Uiso 1 1 calc R U . . .
C_13 C 0.7071(3) 0.7230(13) 0.7788(2) 0.0164(13) Uani 1 1 d . . . . .
O_13 O 0.7083(2) 0.4706(12) 0.78291(14) 0.0274(12) Uani 1 1 d . . . . .
CB_13 C 0.6483(3) 0.7496(16) 0.7205(2) 0.0219(14) Uani 1 1 d . . . . .
HB1_13 H 0.647983 0.543679 0.719258 0.026 Uiso 1 1 calc R U . . .
HB2_13 H 0.623357 0.809032 0.735808 0.026 Uiso 1 1 calc R U . . .
CG_13 C 0.6373(3) 0.8663(15) 0.6816(2) 0.0228(15) Uani 1 1 d . . . . .
OD1_13 O 0.6302(3) 1.1181(13) 0.6767(2) 0.0381(16) Uani 1 1 d . . . . .
ND2_13 N 0.6355(3) 0.6890(15) 0.65279(19) 0.0285(14) Uani 1 1 d . . . . .
HD2A_13 H 0.629071 0.750635 0.629593 0.034 Uiso 1 1 calc R U . . .
HD2B_13 H 0.640658 0.510385 0.657010 0.034 Uiso 1 1 calc R U . . .
N_14 N 0.7154(3) 0.9072(12) 0.80678(17) 0.0205(13) Uani 1 1 d . . . . .
H0_14 H 0.714919 1.085918 0.801347 0.025 Uiso 1 1 calc R U . . .
CA_14 C 0.7250(3) 0.8221(16) 0.84607(19) 0.0218(15) Uani 1 1 d . . . . .
HA_14 H 0.724841 0.614194 0.847506 0.026 Uiso 1 1 calc R U . . .
C_14 C 0.6840(3) 0.9384(17) 0.8661(2) 0.0276(17) Uani 1 1 d . . . . .
O_14 O 0.6805(3) 1.1903(13) 0.8707(2) 0.0432(19) Uani 1 1 d . . . . .
CB_14 C 0.7728(3) 0.9299(18) 0.8649(2) 0.0309(18) Uani 1 1 d . . . . .
HB1_14 H 0.771289 1.134395 0.868042 0.037 Uiso 1 1 calc R U . . .
HB2_14 H 0.798172 0.887364 0.849154 0.037 Uiso 1 1 calc R U . . .
CG_14 C 0.7846(4) 0.788(3) 0.9042(3) 0.045(2) Uani 1 1 d . . . . .
HG1_14 H 0.755706 0.790743 0.917148 0.054 Uiso 1 1 calc R U . . .
HG2_14 H 0.793049 0.590350 0.900472 0.054 Uiso 1 1 calc R U . . .
CD_14 C 0.8257(5) 0.928(2) 0.9293(3) 0.046(3) Uani 1 1 d . . . . .
HD1_14 H 0.852441 0.963605 0.914599 0.055 Uiso 1 1 calc R U . . .
HD2_14 H 0.814779 1.108932 0.938223 0.055 Uiso 1 1 calc R U . . .
CE_14 C 0.8431(5) 0.746(3) 0.9628(3) 0.053(3) Uani 1 1 d . . . . .
HE1_14 H 0.815194 0.681805 0.974691 0.064 Uiso 1 1 calc R U . . .
HE2_14 H 0.859002 0.578787 0.954003 0.064 Uiso 1 1 calc R U . . .
NZ_14 N 0.8764(4) 0.891(2) 0.9909(3) 0.055(3) Uani 1 1 d . . . . .
HZ1_14 H 0.888655 0.768209 1.008945 0.083 Uiso 1 1 calc R U . . .
HZ2_14 H 0.860760 1.029277 1.001501 0.083 Uiso 1 1 calc R U . . .
HZ3_14 H 0.900630 0.964813 0.979584 0.083 Uiso 1 1 calc R U . . .
IZ_15 I 0.50863(3) 0.65136(18) 0.70468(2) 0.0489(2) Uani 1 1 d . . . . .
N_15 N 0.6543(3) 0.7553(14) 0.8779(2) 0.0287(16) Uani 1 1 d . . . . .
H0_15 H 0.659977 0.576433 0.875511 0.034 Uiso 1 1 calc R U . . .
CA_15 C 0.6123(3) 0.843(2) 0.8949(3) 0.0318(18) Uani 1 1 d . . . . .
HA_15 H 0.603052 1.030981 0.884442 0.038 Uiso 1 1 calc R U . . .
C_15 C 0.6216(4) 0.875(2) 0.9375(3) 0.043(2) Uani 1 1 d . . . . .
O_15 O 0.5911(3) 1.013(3) 0.9521(3) 0.079(4) Uani 1 1 d . . . . .
CB_15 C 0.5708(4) 0.649(2) 0.8825(3) 0.0349(18) Uani 1 1 d . . . . .
HB1_15 H 0.579921 0.457572 0.890932 0.042 Uiso 1 1 calc R U . . .
HB2_15 H 0.543137 0.705275 0.895052 0.042 Uiso 1 1 calc R U . . .
CG_15 C 0.5557(3) 0.644(2) 0.8405(3) 0.0344(19) Uani 1 1 d . . . . .
CD1_15 C 0.5769(4) 0.467(2) 0.8170(3) 0.0346(19) Uani 1 1 d . . . . .
HD1_15 H 0.601246 0.342913 0.827525 0.042 Uiso 1 1 calc R U . . .
CD2_15 C 0.5218(3) 0.834(2) 0.8235(3) 0.035(2) Uani 1 1 d . . . . .
HD2_15 H 0.507456 0.961596 0.838869 0.042 Uiso 1 1 calc R U . . .
CE1_15 C 0.5635(4) 0.467(2) 0.7785(3) 0.0367(19) Uani 1 1 d . . . . .
HE1_15 H 0.578220 0.341275 0.763068 0.044 Uiso 1 1 calc R U . . .
CE2_15 C 0.5088(3) 0.840(2) 0.7858(3) 0.038(2) Uani 1 1 d . . . . .
HE2_15 H 0.486293 0.973952 0.775231 0.045 Uiso 1 1 calc R U . . .
CZ_15 C 0.5283(3) 0.650(2) 0.7624(3) 0.0335(18) Uani 1 1 d . . . . .
OXT_15 O 0.6581(4) 0.765(2) 0.9556(2) 0.064(3) Uani 1 1 d . . . . .
O_21 O 0.4971(3) 0.679(2) 0.6123(3) 0.059(2) Uani 1 1 d . . . . .
O_22 O 0.5478(3) 1.1807(19) 0.6213(2) 0.0498(19) Uani 1 1 d . . . . .
O_23 O 0.8859(3) 0.661(3) 0.5815(3) 0.064(2) Uani 1 1 d . . . . .
O_24 O 0.6019(3) 0.876(2) 0.5745(2) 0.052(2) Uani 1 1 d . . . . .
O_25 O 0.8991(4) 1.151(3) 0.6238(3) 0.087(4) Uani 1 1 d . . . . .
O_26 O 0.9499(4) 0.080(3) 0.9520(3) 0.077(3) Uani 1 1 d . . . . .
O_27 O 1.000000 0.682(6) 0.500000 0.116(7) Uani 1 2 d S T P . .
O_28 O 0.9982(5) 0.567(2) 0.9612(3) 0.073(3) Uani 1 1 d . . . . .
O_29 O 0.8649(6) 0.098(4) 0.5137(4) 0.115(5) Uani 1 1 d . . . . .
O_30 O 0.9498(5) 0.330(4) 0.5423(4) 0.119(6) Uani 1 1 d . . . . .
O_31 O 0.7156(8) 1.307(5) 0.9531(7) 0.158(8) Uani 1 1 d . . . . .
OA_32 O 0.5845(12) 0.487(6) 0.5175(7) 0.150(12) Uani 0.7 1 d . . P A 1
OB_32 O 0.5521(13) 0.397(7) 0.5433(9) 0.064(8) Uiso 0.3 1 d . . P B 2

loop_
_atom_site_aniso_label
_atom_site_aniso_U_11
_atom_site_aniso_U_22
_atom_site_aniso_U_33
_atom_site_aniso_U_23
_atom_site_aniso_U_13
_atom_site_aniso_U_12
IZ_11 0.0495(4) 0.0705(5) 0.0212(2) 0.0086(3) 0.0028(2) 0.0092(4)
N_11 0.033(4) 0.013(3) 0.020(3) 0.002(2) 0.003(2) 0.003(2)
CA_11 0.029(4) 0.011(3) 0.021(3) 0.001(2) 0.004(3) 0.000(3)
C_11 0.031(4) 0.005(3) 0.017(3) 0.000(2) 0.005(3) 0.000(2)
O_11 0.059(4) 0.008(2) 0.021(2) -0.002(2) 0.003(2) -0.001(3)
CB_11 0.036(4) 0.020(4) 0.026(3) 0.007(3) 0.005(3) 0.001(3)
CG_11 0.031(4) 0.020(4) 0.027(3) 0.005(3) 0.003(3) 0.007(3)
OD1_11 0.040(4) 0.020(3) 0.020(2) 0.000(2) 0.001(2) -0.005(2)
OD2_11 0.026(4) 0.097(7) 0.064(5) 0.044(5) 0.005(3) 0.003(4)
N_12 0.031(3) 0.007(2) 0.014(2) 0.0021(17) 0.004(2) -0.001(2)
CA_12 0.025(4) 0.012(3) 0.013(3) 0.001(2) 0.004(2) -0.001(2)
C_12 0.015(3) 0.008(3) 0.018(2) -0.002(2) 0.001(2) -0.001(2)
O_12 0.025(2) 0.003(2) 0.029(2) -0.0017(18) 0.0067(19) -0.0028(18)
CB_12 0.016(3) 0.023(4) 0.023(3) 0.003(3) 0.004(3) 0.001(3)
CG_12 0.017(3) 0.018(3) 0.021(3) -0.002(2) 0.003(3) -0.002(3)
CD1_12 0.026(4) 0.019(4) 0.025(3) 0.001(3) 0.000(3) -0.004(3)
CD2_12 0.019(4) 0.021(4) 0.036(4) 0.002(3) 0.002(3) -0.007(3)
CE1_12 0.030(4) 0.028(4) 0.025(3) 0.007(3) 0.003(3) -0.008(4)
CE2_12 0.022(4) 0.027(4) 0.033(4) -0.007(3) 0.002(3) -0.002(3)
CZ_12 0.026(4) 0.034(5) 0.019(3) 0.004(3) 0.002(3) 0.006(3)
N_13 0.028(3) 0.006(2) 0.018(3) -0.0017(19) 0.008(2) -0.001(2)
CA_13 0.026(4) 0.011(3) 0.017(3) -0.001(2) 0.005(3) 0.002(3)
C_13 0.024(4) 0.003(3) 0.023(3) 0.000(2) 0.006(3) -0.001(2)
O_13 0.052(4) 0.007(2) 0.024(2) 0.003(2) 0.008(2) -0.001(3)
CB_13 0.023(4) 0.014(3) 0.029(4) 0.003(3) 0.005(3) 0.001(3)
CG_13 0.025(4) 0.011(3) 0.032(4) 0.001(3) 0.002(3) -0.002(3)
OD1_13 0.058(4) 0.007(3) 0.043(4) 0.006(2) -0.015(3) 0.000(3)
ND2_13 0.041(4) 0.016(3) 0.028(3) 0.002(2) 0.002(3) -0.002(3)
N_14 0.036(4) 0.009(3) 0.018(3) -0.0005(19) 0.005(2) 0.001(2)
CA_14 0.035(4) 0.014(3) 0.016(3) 0.000(2) 0.005(3) 0.005(3)
C_14 0.047(5) 0.014(4) 0.024(3) 0.002(3) 0.011(3) 0.002(3)
O_14 0.058(5) 0.010(3) 0.069(5) 0.001(3) 0.038(4) 0.009(3)
CB_14 0.043(5) 0.021(4) 0.027(3) -0.005(3) -0.003(3) 0.003(3)
CG_14 0.052(7) 0.041(6) 0.039(5) 0.005(4) -0.001(5) -0.001(5)
CD_14 0.058(7) 0.031(6) 0.046(5) 0.004(4) -0.006(5) -0.006(5)
CE_14 0.070(9) 0.047(7) 0.038(5) 0.009(4) -0.008(5) -0.005(6)
NZ_14 0.077(8) 0.048(6) 0.040(5) 0.007(4) 0.004(5) 0.001(5)
IZ_15 0.0402(4) 0.0627(5) 0.0439(4) 0.0023(3) 0.0063(3) -0.0120(4)
N_15 0.037(4) 0.009(3) 0.044(4) 0.000(3) 0.018(3) 0.001(3)
CA_15 0.031(5) 0.024(4) 0.044(5) -0.001(3) 0.016(4) 0.007(3)
C_15 0.049(6) 0.038(6) 0.046(5) -0.006(4) 0.016(5) 0.003(5)
O_15 0.050(5) 0.125(10) 0.064(5) -0.053(6) 0.011(4) 0.015(6)
CB_15 0.042(5) 0.024(4) 0.042(5) 0.000(4) 0.017(4) -0.001(4)
CG_15 0.041(5) 0.018(4) 0.047(5) 0.002(4) 0.017(4) -0.007(4)
CD1_15 0.042(5) 0.022(4) 0.043(4) 0.008(4) 0.018(4) 0.007(4)
CD2_15 0.020(4) 0.026(4) 0.061(6) -0.011(4) 0.011(4) -0.008(3)
CE1_15 0.041(5) 0.023(4) 0.049(5) -0.005(4) 0.017(4) 0.002(4)
CE2_15 0.018(4) 0.029(5) 0.067(7) -0.004(4) 0.010(4) -0.003(3)
CZ_15 0.029(4) 0.027(4) 0.046(5) 0.002(4) 0.013(3) -0.009(4)
OXT_15 0.067(6) 0.086(7) 0.044(4) 0.004(4) 0.019(4) 0.028(5)
O_21 0.045(5) 0.049(5) 0.079(6) 0.007(5) -0.003(4) -0.009(4)
O_22 0.049(4) 0.042(4) 0.054(4) 0.010(4) -0.011(3) 0.001(4)
O_23 0.046(5) 0.078(6) 0.068(6) 0.021(5) 0.003(4) 0.014(5)
O_24 0.050(5) 0.068(6) 0.037(4) 0.009(3) -0.001(3) -0.007(4)
O_25 0.063(6) 0.102(9) 0.096(8) 0.042(8) 0.008(6) -0.012(7)
O_26 0.080(8) 0.081(9) 0.074(7) 0.019(5) 0.023(6) 0.000(6)
O_27 0.111(16) 0.15(2) 0.084(12) 0.000 0.023(11) 0.000
O_28 0.095(9) 0.066(7) 0.062(6) 0.002(4) 0.023(6) -0.007(6)
O_29 0.105(11) 0.122(13) 0.109(10) 0.016(9) -0.023(8) -0.008(10)
O_30 0.065(8) 0.191(18) 0.098(9) 0.032(11) 0.003(7) -0.040(10)
O_31 0.168(19) 0.115(14) 0.21(2) -0.015(15) 0.082(17) 0.037(14)
OA_32 0.23(3) 0.107(17) 0.127(17) 0.032(15) 0.070(19) 0.10(2)

loop_
_atom_type_symbol
_atom_type_description
_atom_type_scat_dispersion_real
_atom_type_scat_dispersion_imag
_atom_type_scat_source
C C 0.0030 0.0016 'International Tables Vol C Tables 4.2.6.8 and 6.1.1.4'
N N 0.0059 0.0032 'International Tables Vol C Tables 4.2.6.8 and 6.1.1.4'
O O 0.0105 0.0059 'International Tables Vol C Tables 4.2.6.8 and 6.1.1.4'
I I -0.4630 1.7726 'International Tables Vol C Tables 4.2.6.8 and 6.1.1.4'
H H 0.0000 0.0000 'International Tables Vol C Tables 4.2.6.8 and 6.1.1.4'

loop_
_geom_angle_atom_site_label_1
_geom_angle_atom_site_label_2
_geom_angle_atom_site_label_3
_geom_angle
CA_11 N_11 H0A_11 109.5
CA_11 N_11 H0B_11 109.5
H0A_11 N_11 H0B_11 109.5
CA_11 N_11 H0C_11 109.5
H0A_11 N_11 H0C_11 109.5
H0B_11 N_11 H0C_11 109.5
N_11 CA_11 C_11 108.2(6)
N_11 CA_11 CB_11 111.0(6)
C_11 CA_11 CB_11 107.9(6)
N_11 CA_11 HA_11 109.9
C_11 CA_11 HA_11 109.9
CB_11 CA_11 HA_11 109.9
O_11 C_11 N_12 125.8(7)
O_11 C_11 CA_11 120.7(6)
N_12 C_11 CA_11 113.4(6)
CG_11 CB_11 CA_11 113.4(6)
CG_11 CB_11 HB1_11 108.9
CA_11 CB_11 HB1_11 108.9
CG_11 CB_11 HB2_11 108.9
CA_11 CB_11 HB2_11 108.9
HB1_11 CB_11 HB2_11 107.7
OD1_11 CG_11 OD2_11 124.6(8)
OD1_11 CG_11 CB_11 119.5(8)
OD2_11 CG_11 CB_11 116.0(8)
C_11 N_12 CA_12 122.6(6)
C_11 N_12 H0_12 118.7
CA_12 N_12 H0_12 118.7
N_12 CA_12 C_12 106.3(6)
N_12 CA_12 CB_12 110.2(6)
C_12 CA_12 CB_12 111.8(6)
N_12 CA_12 HA_12 109.5
C_12 CA_12 HA_12 109.5
CB_12 CA_12 HA_12 109.5
O_12 C_12 N_13 123.9(6)
O_12 C_12 CA_12 118.7(6)
N_13 C_12 CA_12 117.4(6)
CG_12 CB_12 CA_12 115.9(6)
CG_12 CB_12 HB1_12 108.3
CA_12 CB_12 HB1_12 108.3
CG_12 CB_12 HB2_12 108.3
CA_12 CB_12 HB2_12 108.3
HB1_12 CB_12 HB2_12 107.4
CD1_12 CG_12 CD2_12 117.5(7)
CD1_12 CG_12 CB_12 123.5(7)
CD2_12 CG_12 CB_12 119.0(7)
CE1_12 CD1_12 CG_12 120.9(8)
CE1_12 CD1_12 HD1_12 119.6
CG_12 CD1_12 HD1_12 119.6
CE2_12 CD2_12 CG_12 122.3(7)
CE2_12 CD2_12 HD2_12 118.8
CG_12 CD2_12 HD2_12 118.8
CZ_12 CE1_12 CD1_12 120.1(8)
CZ_12 CE1_12 HE1_12 120.0
CD1_12 CE1_12 HE1_12 120.0
CD2_12 CE2_12 CZ_12 118.4(8)
CD2_12 CE2_12 HE2_12 120.8
CZ_12 CE2_12 HE2_12 120.8
CE1_12 CZ_12 CE2_12 120.7(7)
CE1_12 CZ_12 IZ_11 118.7(6)
CE2_12 CZ_12 IZ_11 120.5(6)
C_12 N_13 CA_13 122.9(6)
C_12 N_13 H0_13 118.5
CA_13 N_13 H0_13 118.5
N_13 CA_13 CB_13 110.5(6)
N_13 CA_13 C_13 107.2(6)
CB_13 CA_13 C_13 109.5(6)
N_13 CA_13 HA_13 109.9
CB_13 CA_13 HA_13 109.9
C_13 CA_13 HA_13 109.9
O_13 C_13 N_14 124.5(7)
O_13 C_13 CA_13 120.0(6)
N_14 C_13 CA_13 115.5(6)
CG_13 CB_13 CA_13 111.2(6)
CG_13 CB_13 HB1_13 109.4
CA_13 CB_13 HB1_13 109.4
CG_13 CB_13 HB2_13 109.4
CA_13 CB_13 HB2_13 109.4
HB1_13 CB_13 HB2_13 108.0
OD1_13 CG_13 ND2_13 121.8(8)
OD1_13 CG_13 CB_13 120.5(8)
ND2_13 CG_13 CB_13 117.7(7)
CG_13 ND2_13 HD2A_13 120.0
CG_13 ND2_13 HD2B_13 120.0
HD2A_13 ND2_13 HD2B_13 120.0
C_13 N_14 CA_14 122.2(6)
C_13 N_14 H0_14 118.9
CA_14 N_14 H0_14 118.9
N_14 CA_14 CB_14 112.3(7)
N_14 CA_14 C_14 107.0(6)
CB_14 CA_14 C_14 110.1(6)
N_14 CA_14 HA_14 109.1
CB_14 CA_14 HA_14 109.1
C_14 CA_14 HA_14 109.1
O_14 C_14 N_15 123.3(8)
O_14 C_14 CA_14 119.8(8)
N_15 C_14 CA_14 116.9(7)
CA_14 CB_14 CG_14 109.1(8)
CA_14 CB_14 HB1_14 109.9
CG_14 CB_14 HB1_14 109.9
CA_14 CB_14 HB2_14 109.9
CG_14 CB_14 HB2_14 109.9
HB1_14 CB_14 HB2_14 108.3
CD_14 CG_14 CB_14 113.3(9)
CD_14 CG_14 HG1_14 108.9
CB_14 CG_14 HG1_14 108.9
CD_14 CG_14 HG2_14 108.9
CB_14 CG_14 HG2_14 108.9
HG1_14 CG_14 HG2_14 107.7
CE_14 CD_14 CG_14 110.8(10)
CE_14 CD_14 HD1_14 109.5
CG_14 CD_14 HD1_14 109.5
CE_14 CD_14 HD2_14 109.5
CG_14 CD_14 HD2_14 109.5
HD1_14 CD_14 HD2_14 108.1
NZ_14 CE_14 CD_14 112.5(10)
NZ_14 CE_14 HE1_14 109.1
CD_14 CE_14 HE1_14 109.1
NZ_14 CE_14 HE2_14 109.1
CD_14 CE_14 HE2_14 109.1
HE1_14 CE_14 HE2_14 107.8
CE_14 NZ_14 HZ1_14 109.5
CE_14 NZ_14 HZ2_14 109.5
HZ1_14 NZ_14 HZ2_14 109.5
CE_14 NZ_14 HZ3_14 109.5
HZ1_14 NZ_14 HZ3_14 109.5
HZ2_14 NZ_14 HZ3_14 109.5
C_14 N_15 CA_15 121.5(7)
C_14 N_15 H0_15 119.2
CA_15 N_15 H0_15 119.2
N_15 CA_15 CB_15 109.6(7)
N_15 CA_15 C_15 113.8(9)
CB_15 CA_15 C_15 112.5(8)
N_15 CA_15 HA_15 106.8
CB_15 CA_15 HA_15 106.8
C_15 CA_15 HA_15 106.8
O_15 C_15 OXT_15 124.2(11)
O_15 C_15 CA_15 115.8(11)
OXT_15 C_15 CA_15 119.9(9)
CG_15 CB_15 CA_15 114.2(8)
CG_15 CB_15 HB1_15 108.7
CA_15 CB_15 HB1_15 108.7
CG_15 CB_15 HB2_15 108.7
CA_15 CB_15 HB2_15 108.7
HB1_15 CB_15 HB2_15 107.6
CD1_15 CG_15 CD2_15 117.1(9)
CD1_15 CG_15 CB_15 121.8(9)
CD2_15 CG_15 CB_15 120.9(9)
CE1_15 CD1_15 CG_15 121.7(9)
CE1_15 CD1_15 HD1_15 119.2
CG_15 CD1_15 HD1_15 119.2
CE2_15 CD2_15 CG_15 122.0(9)
CE2_15 CD2_15 HD2_15 119.0
CG_15 CD2_15 HD2_15 119.0
CD1_15 CE1_15 CZ_15 120.0(9)
CD1_15 CE1_15 HE1_15 120.0
CZ_15 CE1_15 HE1_15 120.0
CD2_15 CE2_15 CZ_15 120.7(10)
CD2_15 CE2_15 HE2_15 119.7
CZ_15 CE2_15 HE2_15 119.7
CE1_15 CZ_15 CE2_15 118.4(9)
CE1_15 CZ_15 IZ_15 119.9(7)
CE2_15 CZ_15 IZ_15 121.6(8)

loop_
_geom_bond_atom_site_label_1
_geom_bond_atom_site_label_2
_geom_bond_distance
IZ_11 CZ_12 2.102(7)
N_11 CA_11 1.491(9)
N_11 H0A_11 0.9100
N_11 H0B_11 0.9100
N_11 H0C_11 0.9100
CA_11 C_11 1.535(10)
CA_11 CB_11 1.538(12)
CA_11 HA_11 1.0000
C_11 O_11 1.229(9)
C_11 N_12 1.334(9)
CB_11 CG_11 1.532(11)
CB_11 HB1_11 0.9900
CB_11 HB2_11 0.9900
CG_11 OD1_11 1.235(10)
CG_11 OD2_11 1.257(11)
N_12 CA_12 1.450(8)
N_12 H0_12 0.8800
CA_12 C_12 1.528(9)
CA_12 CB_12 1.529(11)
CA_12 HA_12 1.0000
C_12 O_12 1.249(9)
C_12 N_13 1.333(8)
CB_12 CG_12 1.521(10)
CB_12 HB1_12 0.9900
CB_12 HB2_12 0.9900
CG_12 CD1_12 1.394(11)
CG_12 CD2_12 1.396(11)
CD1_12 CE1_12 1.382(10)
CD1_12 HD1_12 0.9500
CD2_12 CE2_12 1.376(12)
CD2_12 HD2_12 0.9500
CE1_12 CZ_12 1.373(12)
CE1_12 HE1_12 0.9500
CE2_12 CZ_12 1.393(13)
CE2_12 HE2_12 0.9500
N_13 CA_13 1.461(9)
N_13 H0_13 0.8800
CA_13 CB_13 1.525(11)
CA_13 C_13 1.534(10)
CA_13 HA_13 1.0000
C_13 O_13 1.221(9)
C_13 N_14 1.337(9)
CB_13 CG_13 1.500(11)
CB_13 HB1_13 0.9900
CB_13 HB2_13 0.9900
CG_13 OD1_13 1.234(9)
CG_13 ND2_13 1.335(11)
ND2_13 HD2A_13 0.8800
ND2_13 HD2B_13 0.8800
N_14 CA_14 1.459(9)
N_14 H0_14 0.8800
CA_14 CB_14 1.518(12)
CA_14 C_14 1.544(11)
CA_14 HA_14 1.0000
C_14 O_14 1.227(11)
C_14 N_15 1.321(11)
CB_14 CG_14 1.562(13)
CB_14 HB1_14 0.9900
CB_14 HB2_14 0.9900
CG_14 CD_14 1.529(16)
CG_14 HG1_14 0.9900
CG_14 HG2_14 0.9900
CD_14 CE_14 1.516(15)
CD_14 HD1_14 0.9900
CD_14 HD2_14 0.9900
CE_14 NZ_14 1.463(16)
CE_14 HE1_14 0.9900
CE_14 HE2_14 0.9900
NZ_14 HZ1_14 0.9100
NZ_14 HZ2_14 0.9100
NZ_14 HZ3_14 0.9100
IZ_15 CZ_15 2.075(10)
N_15 CA_15 1.463(11)
N_15 H0_15 0.8800
CA_15 CB_15 1.518(14)
CA_15 C_15 1.522(15)
CA_15 HA_15 1.0000
C_15 O_15 1.255(14)
C_15 OXT_15 1.260(15)
CB_15 CG_15 1.510(14)
CB_15 HB1_15 0.9900
CB_15 HB2_15 0.9900
CG_15 CD1_15 1.388(13)
CG_15 CD2_15 1.402(15)
CD1_15 CE1_15 1.382(13)
CD1_15 HD1_15 0.9500
CD2_15 CE2_15 1.354(16)
CD2_15 HD2_15 0.9500
CE1_15 CZ_15 1.396(15)
CE1_15 HE1_15 0.9500
CE2_15 CZ_15 1.398(14)
CE2_15 HE2_15 0.9500

loop_
_geom_hbond_atom_site_label_D
_geom_hbond_atom_site_label_H
_geom_hbond_atom_site_label_A
_geom_hbond_distance_DH
_geom_hbond_distance_HA
_geom_hbond_distance_DA
_geom_hbond_angle_DHA
_geom_hbond_site_symmetry_A
_geom_hbond_publ_flag
N_11 H0A_11 OD1_11 0.91 2.60 3.134(9) 118.5 . yes
N_11 H0A_11 OD1_11 0.91 2.00 2.803(8) 146.8 4_646 yes
N_11 H0B_11 OD1_11 0.91 1.92 2.762(9) 153.5 1_545 yes
N_11 H0C_11 O_23 0.91 1.89 2.751(12) 156.7 . yes
CA_11 HA_11 O_11 1.00 2.34 3.111(9) 133.5 1_565 yes
N_12 H0_12 O_11 0.88 2.14 2.976(8) 158.2 1_565 yes
CA_12 HA_12 O_12 1.00 2.39 3.284(9) 148.2 1_545 yes
N_13 H0_13 O_12 0.88 2.05 2.901(8) 161.1 1_545 yes
CA_13 HA_13 O_13 1.00 2.50 3.373(9) 146.1 1_565 yes
CB_13 HB1_13 OD1_13 0.99 2.56 3.423(10) 145.5 1_545 yes
ND2_13 HD2A_13 O_24 0.88 2.11 2.986(10) 170.4 . yes
ND2_13 HD2B_13 OD1_13 0.88 2.05 2.883(9) 158.2 1_545 yes
N_14 H0_14 O_13 0.88 1.96 2.837(8) 172.2 1_565 yes
CA_14 HA_14 O_14 1.00 2.58 3.443(10) 144.1 1_545 yes
CD_14 HD1_14 IZ_11 0.99 3.30 3.946(13) 124.2 . yes
NZ_14 HZ1_14 O_15 0.91 1.89 2.798(14) 175.2 4_647 yes
NZ_14 HZ2_14 OXT_15 0.91 2.04 2.892(15) 155.9 4_657 yes
NZ_14 HZ3_14 O_26 0.91 1.89 2.793(16) 172.8 1_565 yes
N_15 H0_15 O_14 0.88 1.96 2.833(9) 173.2 1_545 yes

loop_
_geom_torsion_atom_site_label_1
_geom_torsion_atom_site_label_2
_geom_torsion_atom_site_label_3
_geom_torsion_atom_site_label_4
_geom_torsion
N_11 CA_11 C_11 O_11 -32.7(11)
CB_11 CA_11 C_11 O_11 87.4(9)
N_11 CA_11 C_11 N_12 149.9(7)
CB_11 CA_11 C_11 N_12 -90.0(8)
N_11 CA_11 CB_11 CG_11 -68.7(8)
C_11 CA_11 CB_11 CG_11 173.0(6)
CA_11 CB_11 CG_11 OD1_11 -14.7(11)
CA_11 CB_11 CG_11 OD2_11 163.9(9)
O_11 C_11 N_12 CA_12 -6.2(13)
CA_11 C_11 N_12 CA_12 171.0(7)
C_11 N_12 CA_12 C_12 -117.4(8)
C_11 N_12 CA_12 CB_12 121.3(8)
N_12 CA_12 C_12 O_12 -60.8(8)
CB_12 CA_12 C_12 O_12 59.5(8)
N_12 CA_12 C_12 N_13 118.0(7)
CB_12 CA_12 C_12 N_13 -121.7(7)
N_12 CA_12 CB_12 CG_12 178.5(6)
C_12 CA_12 CB_12 CG_12 60.6(8)
CA_12 CB_12 CG_12 CD1_12 22.0(11)
CA_12 CB_12 CG_12 CD2_12 -160.6(7)
CD2_12 CG_12 CD1_12 CE1_12 2.7(12)
CB_12 CG_12 CD1_12 CE1_12 -179.9(8)
CD1_12 CG_12 CD2_12 CE2_12 0.2(12)
CB_12 CG_12 CD2_12 CE2_12 -177.4(8)
CG_12 CD1_12 CE1_12 CZ_12 -3.7(14)
CG_12 CD2_12 CE2_12 CZ_12 -2.0(13)
CD1_12 CE1_12 CZ_12 CE2_12 1.8(14)
CD1_12 CE1_12 CZ_12 IZ_11 -174.6(7)
CD2_12 CE2_12 CZ_12 CE1_12 1.0(13)
CD2_12 CE2_12 CZ_12 IZ_11 177.3(6)
O_12 C_12 N_13 CA_13 -5.2(11)
CA_12 C_12 N_13 CA_13 176.2(6)
C_12 N_13 CA_13 CB_13 125.4(7)
C_12 N_13 CA_13 C_13 -115.3(7)
N_13 CA_13 C_13 O_13 -60.3(9)
CB_13 CA_13 C_13 O_13 59.6(9)
N_13 CA_13 C_13 N_14 118.0(7)
CB_13 CA_13 C_13 N_14 -122.0(7)
N_13 CA_13 CB_13 CG_13 -61.8(8)
C_13 CA_13 CB_13 CG_13 -179.7(6)
CA_13 CB_13 CG_13 OD1_13 -67.7(11)
CA_13 CB_13 CG_13 ND2_13 112.2(8)
O_13 C_13 N_14 CA_14 -2.3(13)
CA_13 C_13 N_14 CA_14 179.4(7)
C_13 N_14 CA_14 CB_14 122.1(8)
C_13 N_14 CA_14 C_14 -117.0(8)
N_14 CA_14 C_14 O_14 -68.8(10)
CB_14 CA_14 C_14 O_14 53.4(11)
N_14 CA_14 C_14 N_15 111.8(8)
CB_14 CA_14 C_14 N_15 -125.9(8)
N_14 CA_14 CB_14 CG_14 -169.9(7)
C_14 CA_14 CB_14 CG_14 71.0(9)
CA_14 CB_14 CG_14 CD_14 -166.7(9)
CB_14 CG_14 CD_14 CE_14 -166.9(10)
CG_14 CD_14 CE_14 NZ_14 -170.0(11)
O_14 C_14 N_15 CA_15 5.0(15)
CA_14 C_14 N_15 CA_15 -175.7(8)
C_14 N_15 CA_15 CB_15 142.3(9)
C_14 N_15 CA_15 C_15 -90.7(11)
N_15 CA_15 C_15 O_15 162.9(11)
CB_15 CA_15 C_15 O_15 -71.7(13)
N_15 CA_15 C_15 OXT_15 -17.0(15)
CB_15 CA_15 C_15 OXT_15 108.4(13)
N_15 CA_15 CB_15 CG_15 -60.9(11)
C_15 CA_15 CB_15 CG_15 171.4(8)
CA_15 CB_15 CG_15 CD1_15 87.3(11)
CA_15 CB_15 CG_15 CD2_15 -88.2(10)
CD2_15 CG_15 CD1_15 CE1_15 -3.3(14)
CB_15 CG_15 CD1_15 CE1_15 -178.9(9)
CD1_15 CG_15 CD2_15 CE2_15 2.1(14)
CB_15 CG_15 CD2_15 CE2_15 177.7(9)
CG_15 CD1_15 CE1_15 CZ_15 1.0(15)
CG_15 CD2_15 CE2_15 CZ_15 1.5(14)
CD1_15 CE1_15 CZ_15 CE2_15 2.7(14)
CD1_15 CE1_15 CZ_15 IZ_15 179.5(7)
CD2_15 CE2_15 CZ_15 CE1_15 -3.9(14)
CD2_15 CE2_15 CZ_15 IZ_15 179.4(7)
